data_7053211
loop_
_publ_author_name
'Yadav, Yogesh J.'
'Mastropietro, Teresa F.'
'Szerb, Elisabeta Ildyko'
'Talarico, Anna Maria'
'Pirillo, Sante'
'Pucci, Daniela'
'Crispini, Alessandra'
'Ghedini, Mauro'

_publ_section_title
;
 2,2&#x2032;-Bipyridine Zn(ii) complexes: effect of the 4,4&#x2032;
 substituents on the crystalline solid state properties
;
_journal_issue 5
_journal_name_full 'New Journal of Chemistry'
_journal_page_first 1486
_journal_paper_doi 10.1039/c3nj40829a
_journal_volume 37
_journal_year 2013
_chemical_formula_moiety 'C36 H36 N6 O6 Zn, 2(F6 P)'
_chemical_formula_sum 'C36 H36 F12 N6 O6 P2 Zn'
_chemical_formula_weight 1004.02
_chemical_name_systematic
;
?
;
_space_group_IT_number 2
_symmetry_cell_setting triclinic
_symmetry_space_group_name_Hall '-P 1'
_symmetry_space_group_name_H-M 'P -1'
_atom_sites_solution_hydrogens geom
_atom_sites_solution_primary direct
_atom_sites_solution_secondary difmap
_audit_creation_method SHELXL-97
_cell_angle_alpha 76.794(13)
_cell_angle_beta 76.652(13)
_cell_angle_gamma 83.772(13)
_cell_formula_units_Z 2
_cell_length_a 11.354(3)
_cell_length_b 13.202(4)
_cell_length_c 15.056(5)
_cell_measurement_reflns_used 9694
_cell_measurement_temperature 296(2)
_cell_measurement_theta_max 23.24
_cell_measurement_theta_min 2.34
_cell_volume 2134.1(11)
_computing_cell_refinement 'Bruker SMART'
_computing_data_collection 'Bruker SMART'
_computing_data_reduction 'Bruker SAINT'
_computing_molecular_graphics 'Bruker SHELXTL'
_computing_publication_material 'Bruker SHELXTL'
_computing_structure_refinement 'Bruker SHELXTL'
_computing_structure_solution 'Bruker SHELXTL'
_diffrn_ambient_temperature 296(2)
_diffrn_measured_fraction_theta_full 0.982
_diffrn_measured_fraction_theta_max 0.982
_diffrn_measurement_device_type 'CCD area detector'
_diffrn_measurement_method 'phi and omega scans'
_diffrn_radiation_monochromator graphite
_diffrn_radiation_source 'fine-focus sealed tube'
_diffrn_radiation_type MoK\a
_diffrn_radiation_wavelength 0.71073
_diffrn_reflns_av_R_equivalents 0.0414
_diffrn_reflns_av_sigmaI/netI 0.0269
_diffrn_reflns_limit_h_max 14
_diffrn_reflns_limit_h_min -13
_diffrn_reflns_limit_k_max 15
_diffrn_reflns_limit_k_min -16
_diffrn_reflns_limit_l_max 18
_diffrn_reflns_limit_l_min -18
_diffrn_reflns_number 69588
_diffrn_reflns_theta_full 26.15
_diffrn_reflns_theta_max 26.15
_diffrn_reflns_theta_min 1.42
_exptl_absorpt_coefficient_mu 0.754
_exptl_absorpt_correction_T_max 0.9851
_exptl_absorpt_correction_T_min 0.9421
_exptl_absorpt_correction_type multi-scan
_exptl_absorpt_process_details sadabs
_exptl_crystal_colour colourless
_exptl_crystal_density_diffrn 1.563
_exptl_crystal_density_method 'not measured'
_exptl_crystal_description parallelepiped
_exptl_crystal_F_000 1020
_exptl_crystal_size_max 0.08
_exptl_crystal_size_mid 0.06
_exptl_crystal_size_min 0.02
_refine_diff_density_max 0.863
_refine_diff_density_min -0.571
_refine_diff_density_rms 0.078
_refine_ls_extinction_coef 0.0032(5)
_refine_ls_extinction_expression Fc^*^=kFc[1+0.001xFc^2^\l^3^/sin(2\q)]^-1/4^
_refine_ls_extinction_method SHELXL
_refine_ls_goodness_of_fit_ref 1.101
_refine_ls_hydrogen_treatment constr
_refine_ls_matrix_type full
_refine_ls_number_parameters 326
_refine_ls_number_reflns 4250
_refine_ls_number_restraints 0
_refine_ls_restrained_S_all 1.101
_refine_ls_R_factor_all 0.0480
_refine_ls_R_factor_gt 0.0439
_refine_ls_shift/su_max 0.001
_refine_ls_shift/su_mean 0.000
_refine_ls_structure_factor_coef Fsqd
_refine_ls_weighting_details 'calc w=1/[\s^2^(Fo^2^)+(0.0479P)^2^+8.9784P] where P=(Fo^2^+2Fc^2^)/3'
_refine_ls_weighting_scheme calc
_refine_ls_wR_factor_gt 0.1111
_refine_ls_wR_factor_ref 0.1142
_reflns_number_gt 6545
_reflns_number_total 8353
_reflns_threshold_expression >2sigma(I)
_cod_data_source_file c3nj40829a.txt
_cod_data_source_block (2)
_cod_depositor_comments
;
The following automatic conversions were performed:

'_symmetry_cell_setting' value 'Triclinic' changed to 'triclinic'
according to /home/saulius/struct/CIF-dictionaries/cif_core.dic
dictionary named 'cif_core.dic' version 2.4.2 from 2011-04-26.

Automatic conversion script
Id: cif_fix_values 1891 2012-01-12 08:04:46Z andrius 
;
_cod_original_cell_volume 2134.0(12)
_cod_original_sg_symbol_H-M P-1
_cod_database_code 7053211

loop_
_symmetry_equiv_pos_as_xyz
'x, y, z'
'-x, -y, -z'

loop_
_atom_site_label
_atom_site_type_symbol
_atom_site_fract_x
_atom_site_fract_y
_atom_site_fract_z
_atom_site_U_iso_or_equiv
_atom_site_adp_type
_atom_site_occupancy
_atom_site_symmetry_multiplicity
_atom_site_calc_flag
_atom_site_refinement_flags
Zn1 Zn 0.70426(3) 0.68098(3) 0.70452(2) 0.03723(13) Uani 1 1 d .
N1 N 0.7898(2) 0.54117(19) 0.78877(17) 0.0383(6) Uani 1 1 d .
N2 N 0.5528(2) 0.59465(19) 0.79454(18) 0.0393(6) Uani 1 1 d .
N3 N 0.6783(2) 0.7991(2) 0.78462(18) 0.0412(6) Uani 1 1 d .
N4 N 0.5846(2) 0.80119(18) 0.63608(17) 0.0375(5) Uani 1 1 d .
N5 N 0.8756(2) 0.73403(19) 0.61270(18) 0.0395(6) Uani 1 1 d .
N6 N 0.7352(2) 0.59284(19) 0.59402(17) 0.0379(5) Uani 1 1 d .
O1 O 0.9066(2) 0.22693(19) 0.85516(19) 0.0601(7) Uani 1 1 d .
O2 O 0.2848(2) 0.41711(19) 0.98245(17) 0.0550(6) Uani 1 1 d .
O3 O 0.6204(3) 1.0466(2) 0.9204(2) 0.0677(7) Uani 1 1 d .
O4 O 0.2927(2) 0.99616(19) 0.56284(19) 0.0567(6) Uani 1 1 d .
O5 O 1.1779(3) 0.8493(2) 0.4141(2) 0.0734(8) Uani 1 1 d .
O6 O 0.8301(2) 0.43173(19) 0.37832(17) 0.0524(6) Uani 1 1 d .
C1 C 0.9103(3) 0.5121(3) 0.7734(2) 0.0448(7) Uani 1 1 d .
H1 H 0.9647 0.5640 0.7459 0.054 Uiso 1 1 calc R
C2 C 0.9579(3) 0.4099(3) 0.7960(2) 0.0458(7) Uani 1 1 d .
H2 H 1.0413 0.3947 0.7855 0.055 Uiso 1 1 calc R
C3 C 0.8766(3) 0.3303(3) 0.8350(2) 0.0446(7) Uani 1 1 d .
C4 C 0.7513(3) 0.3596(2) 0.8531(2) 0.0455(7) Uani 1 1 d .
H4 H 0.6951 0.3093 0.8806 0.055 Uiso 1 1 calc R
C5 C 0.7121(3) 0.4642(2) 0.8298(2) 0.0368(6) Uani 1 1 d .
C6 C 0.5793(3) 0.4996(2) 0.8467(2) 0.0356(6) Uani 1 1 d .
C7 C 0.4906(3) 0.4402(2) 0.9100(2) 0.0398(7) Uani 1 1 d .
H7 H 0.5116 0.3760 0.9451 0.048 Uiso 1 1 calc R
C8 C 0.3689(3) 0.4782(2) 0.9205(2) 0.0396(7) Uani 1 1 d .
C9 C 0.3413(3) 0.5772(3) 0.8684(2) 0.0449(7) Uani 1 1 d .
H9 H 0.2618 0.6053 0.8748 0.054 Uiso 1 1 calc R
C10 C 0.4347(3) 0.6314(2) 0.8077(2) 0.0459(8) Uani 1 1 d .
H10 H 0.4162 0.6970 0.7737 0.055 Uiso 1 1 calc R
C11 C 1.0343(4) 0.1917(3) 0.8423(3) 0.0749(13) Uani 1 1 d .
H11A H 1.0414 0.1170 0.8593 0.112 Uiso 1 1 calc R
H11B H 1.0720 0.2205 0.8811 0.112 Uiso 1 1 calc R
H11C H 1.0736 0.2143 0.7781 0.112 Uiso 1 1 calc R
C12 C 0.1583(3) 0.4485(4) 0.9835(3) 0.0666(11) Uani 1 1 d .
H12A H 0.1082 0.3994 1.0300 0.100 Uiso 1 1 calc R
H12B H 0.1420 0.4506 0.9233 0.100 Uiso 1 1 calc R
H12C H 0.1407 0.5164 0.9981 0.100 Uiso 1 1 calc R
C13 C 0.7332(3) 0.7966(3) 0.8562(2) 0.0516(8) Uani 1 1 d .
H13 H 0.7847 0.7391 0.8726 0.062 Uiso 1 1 calc R
C14 C 0.7166(3) 0.8750(3) 0.9061(2) 0.0546(9) Uani 1 1 d .
H14 H 0.7552 0.8697 0.9553 0.066 Uiso 1 1 calc R
C15 C 0.6406(3) 0.9622(3) 0.8808(2) 0.0469(8) Uani 1 1 d .
C16 C 0.5804(3) 0.9652(2) 0.8071(2) 0.0430(7) Uani 1 1 d .
H16 H 0.5280 1.0217 0.7898 0.052 Uiso 1 1 calc R
C17 C 0.6010(3) 0.8825(2) 0.7614(2) 0.0350(6) Uani 1 1 d .
C18 C 0.5402(3) 0.8787(2) 0.6826(2) 0.0350(6) Uani 1 1 d .
C19 C 0.4428(3) 0.9478(2) 0.6620(2) 0.0391(7) Uani 1 1 d .
H19 H 0.4140 0.9997 0.6956 0.047 Uiso 1 1 calc R
C20 C 0.3893(3) 0.9367(2) 0.5892(2) 0.0418(7) Uani 1 1 d .
C21 C 0.4378(3) 0.8589(2) 0.5393(2) 0.0436(7) Uani 1 1 d .
H21 H 0.4062 0.8514 0.4896 0.052 Uiso 1 1 calc R
C22 C 0.5333(3) 0.7936(2) 0.5650(2) 0.0415(7) Uani 1 1 d .
H22 H 0.5640 0.7416 0.5319 0.050 Uiso 1 1 calc R
C23 C 0.6833(4) 1.0481(4) 0.9944(3) 0.0756(12) Uani 1 1 d .
H23A H 0.6608 1.1120 1.0160 0.113 Uiso 1 1 calc R
H23B H 0.7693 1.0434 0.9705 0.113 Uiso 1 1 calc R
H23C H 0.6611 0.9901 1.0452 0.113 Uiso 1 1 calc R
C24 C 0.2346(4) 1.0738(3) 0.6151(3) 0.0678(11) Uani 1 1 d .
H24A H 0.1683 1.1094 0.5886 0.102 Uiso 1 1 calc R
H24B H 0.2922 1.1231 0.6124 0.102 Uiso 1 1 calc R
H24C H 0.2046 1.0406 0.6790 0.102 Uiso 1 1 calc R
C25 C 0.9411(3) 0.8102(3) 0.6228(3) 0.0490(8) Uani 1 1 d .
H25 H 0.9167 0.8375 0.6763 0.059 Uiso 1 1 calc R
C26 C 1.0417(3) 0.8487(3) 0.5572(3) 0.0549(9) Uani 1 1 d .
H26 H 1.0846 0.8997 0.5673 0.066 Uiso 1 1 calc R
C27 C 1.0777(3) 0.8098(3) 0.4759(2) 0.0482(8) Uani 1 1 d .
C28 C 1.0120(3) 0.7309(2) 0.4643(2) 0.0409(7) Uani 1 1 d .
H28 H 1.0343 0.7030 0.4109 0.049 Uiso 1 1 calc R
C29 C 0.9124(3) 0.6953(2) 0.5346(2) 0.0346(6) Uani 1 1 d .
C30 C 0.8375(2) 0.6108(2) 0.5269(2) 0.0331(6) Uani 1 1 d .
C31 C 0.8699(3) 0.5556(2) 0.4562(2) 0.0376(6) Uani 1 1 d .
H31 H 0.9417 0.5681 0.4119 0.045 Uiso 1 1 calc R
C32 C 0.7930(3) 0.4800(2) 0.4516(2) 0.0394(7) Uani 1 1 d .
C33 C 0.6886(3) 0.4612(2) 0.5203(2) 0.0450(7) Uani 1 1 d .
H33 H 0.6366 0.4115 0.5201 0.054 Uiso 1 1 calc R
C34 C 0.6637(3) 0.5191(2) 0.5898(2) 0.0456(7) Uani 1 1 d .
H34 H 0.5938 0.5063 0.6361 0.055 Uiso 1 1 calc R
C35 C 1.2140(4) 0.8155(4) 0.3260(3) 0.0865(15) Uani 1 1 d .
H35A H 1.2856 0.8492 0.2894 0.130 Uiso 1 1 calc R
H35B H 1.1498 0.8335 0.2925 0.130 Uiso 1 1 calc R
H35C H 1.2307 0.7413 0.3377 0.130 Uiso 1 1 calc R
C36 C 0.7490(4) 0.3609(3) 0.3657(3) 0.0646(10) Uani 1 1 d .
H36A H 0.7855 0.3322 0.3119 0.097 Uiso 1 1 calc R
H36B H 0.6737 0.3982 0.3567 0.097 Uiso 1 1 calc R
H36C H 0.7340 0.3056 0.4200 0.097 Uiso 1 1 calc R
P1 P 0.39072(9) 0.28911(8) 0.72459(8) 0.0554(3) Uani 1 1 d .
P2 P 0.09806(10) 0.83612(9) 0.85494(8) 0.0621(3) Uani 1 1 d .
F1 F 0.4787(4) 0.2478(6) 0.6449(4) 0.221(3) Uani 1 1 d .
F2 F 0.3617(5) 0.1720(3) 0.7694(4) 0.1598(19) Uani 1 1 d .
F3 F 0.2816(3) 0.2940(2) 0.6733(3) 0.1092(11) Uani 1 1 d .
F4 F 0.2995(4) 0.3257(4) 0.8055(3) 0.176(2) Uani 1 1 d .
F5 F 0.4150(4) 0.4055(3) 0.6819(4) 0.187(2) Uani 1 1 d .
F6 F 0.4994(3) 0.2851(4) 0.7734(3) 0.1495(18) Uani 1 1 d .
F7 F 0.2074(3) 0.8128(2) 0.7730(2) 0.0961(9) Uani 1 1 d .
F8 F 0.0399(4) 0.7343(3) 0.8460(3) 0.1318(14) Uani 1 1 d .
F9 F 0.0264(3) 0.9066(3) 0.7805(2) 0.0978(9) Uani 1 1 d .
F10 F -0.0111(4) 0.8562(5) 0.9357(3) 0.186(3) Uani 1 1 d .
F11 F 0.1603(4) 0.9372(3) 0.8579(3) 0.1363(16) Uani 1 1 d .
F12 F 0.1699(3) 0.7664(3) 0.9297(2) 0.1154(12) Uani 1 1 d .

loop_
_atom_site_aniso_label
_atom_site_aniso_U_11
_atom_site_aniso_U_22
_atom_site_aniso_U_33
_atom_site_aniso_U_23
_atom_site_aniso_U_13
_atom_site_aniso_U_12
Zn1 0.0367(2) 0.0353(2) 0.0382(2) -0.00855(14) -0.00426(14) -0.00220(14)
N1 0.0356(13) 0.0401(13) 0.0369(13) -0.0079(11) -0.0045(10) 0.0003(10)
N2 0.0346(13) 0.0370(13) 0.0415(14) -0.0048(11) -0.0021(10) -0.0016(10)
N3 0.0438(14) 0.0404(14) 0.0412(14) -0.0090(11) -0.0140(11) 0.0011(11)
N4 0.0444(14) 0.0341(12) 0.0338(13) -0.0066(10) -0.0075(10) -0.0041(10)
N5 0.0385(13) 0.0400(13) 0.0410(14) -0.0109(11) -0.0065(11) -0.0060(11)
N6 0.0354(13) 0.0368(13) 0.0413(14) -0.0124(11) -0.0012(10) -0.0077(10)
O1 0.0490(14) 0.0473(13) 0.0743(17) -0.0076(12) -0.0073(12) 0.0150(11)
O2 0.0368(12) 0.0618(15) 0.0531(14) 0.0058(11) 0.0016(10) -0.0076(10)
O3 0.094(2) 0.0603(16) 0.0652(17) -0.0314(13) -0.0331(15) -0.0008(14)
O4 0.0553(14) 0.0511(14) 0.0729(17) -0.0148(12) -0.0338(13) 0.0046(11)
O5 0.0628(17) 0.094(2) 0.0631(17) -0.0160(15) 0.0076(13) -0.0497(16)
O6 0.0517(13) 0.0592(14) 0.0538(14) -0.0311(12) -0.0037(11) -0.0113(11)
C1 0.0323(15) 0.0525(19) 0.0464(18) -0.0068(15) -0.0050(13) -0.0045(13)
C2 0.0339(15) 0.0562(19) 0.0442(18) -0.0115(15) -0.0052(13) 0.0060(14)
C3 0.0453(17) 0.0471(18) 0.0372(16) -0.0088(14) -0.0060(13) 0.0094(14)
C4 0.0410(16) 0.0408(17) 0.0483(18) -0.0043(14) -0.0028(14) -0.0003(13)
C5 0.0354(15) 0.0406(16) 0.0323(15) -0.0091(12) -0.0034(11) 0.0016(12)
C6 0.0364(15) 0.0368(15) 0.0334(15) -0.0089(12) -0.0063(11) -0.0004(12)
C7 0.0395(16) 0.0407(16) 0.0357(16) -0.0046(12) -0.0057(12) 0.0003(12)
C8 0.0377(15) 0.0458(17) 0.0334(15) -0.0087(13) -0.0018(12) -0.0054(13)
C9 0.0324(15) 0.0468(18) 0.0498(18) -0.0085(14) -0.0009(13) 0.0023(13)
C10 0.0369(16) 0.0384(16) 0.056(2) -0.0032(14) -0.0054(14) 0.0025(13)
C11 0.057(2) 0.068(3) 0.087(3) -0.011(2) -0.007(2) 0.027(2)
C12 0.0381(18) 0.085(3) 0.064(2) 0.005(2) -0.0022(16) -0.0107(18)
C13 0.057(2) 0.054(2) 0.0471(19) -0.0101(16) -0.0223(16) 0.0073(16)
C14 0.062(2) 0.066(2) 0.0435(19) -0.0146(17) -0.0237(16) -0.0004(18)
C15 0.0514(19) 0.0523(19) 0.0408(17) -0.0143(15) -0.0097(14) -0.0092(15)
C16 0.0464(17) 0.0424(17) 0.0427(17) -0.0106(13) -0.0134(14) -0.0003(13)
C17 0.0360(15) 0.0358(15) 0.0326(15) -0.0050(12) -0.0060(11) -0.0065(12)
C18 0.0358(15) 0.0323(14) 0.0350(15) -0.0030(12) -0.0052(12) -0.0076(11)
C19 0.0410(16) 0.0324(14) 0.0441(17) -0.0075(12) -0.0099(13) -0.0031(12)
C20 0.0419(17) 0.0368(15) 0.0463(18) 0.0005(13) -0.0151(14) -0.0086(13)
C21 0.0493(18) 0.0452(17) 0.0399(17) -0.0060(14) -0.0149(14) -0.0127(14)
C22 0.0505(18) 0.0390(16) 0.0356(16) -0.0080(13) -0.0085(13) -0.0068(13)
C23 0.093(3) 0.083(3) 0.069(3) -0.035(2) -0.032(2) -0.009(2)
C24 0.060(2) 0.057(2) 0.090(3) -0.018(2) -0.029(2) 0.0133(18)
C25 0.0484(18) 0.0497(19) 0.054(2) -0.0192(16) -0.0078(15) -0.0129(15)
C26 0.055(2) 0.054(2) 0.063(2) -0.0175(17) -0.0144(17) -0.0210(16)
C27 0.0412(17) 0.0543(19) 0.0492(19) -0.0073(15) -0.0071(14) -0.0171(15)
C28 0.0369(15) 0.0446(17) 0.0412(17) -0.0071(13) -0.0070(13) -0.0090(13)
C29 0.0352(14) 0.0318(14) 0.0375(15) -0.0047(12) -0.0117(12) -0.0030(11)
C30 0.0307(14) 0.0308(14) 0.0374(15) -0.0038(11) -0.0095(11) -0.0020(11)
C31 0.0327(14) 0.0410(16) 0.0380(16) -0.0096(13) -0.0026(12) -0.0057(12)
C32 0.0391(16) 0.0390(16) 0.0427(17) -0.0138(13) -0.0099(13) -0.0004(12)
C33 0.0424(17) 0.0415(17) 0.0528(19) -0.0135(14) -0.0047(14) -0.0141(13)
C34 0.0404(16) 0.0448(17) 0.0509(19) -0.0159(14) 0.0021(14) -0.0126(13)
C35 0.079(3) 0.114(4) 0.061(3) -0.018(3) 0.013(2) -0.047(3)
C36 0.063(2) 0.068(2) 0.079(3) -0.041(2) -0.020(2) -0.0086(19)
P1 0.0501(5) 0.0531(5) 0.0688(6) -0.0242(5) -0.0146(4) 0.0006(4)
P2 0.0575(6) 0.0721(7) 0.0617(6) -0.0279(5) -0.0152(5) 0.0100(5)
F1 0.099(3) 0.427(9) 0.208(5) -0.247(6) 0.008(3) -0.019(4)
F2 0.220(5) 0.070(2) 0.211(5) 0.007(2) -0.128(4) -0.004(2)
F3 0.095(2) 0.093(2) 0.152(3) -0.008(2) -0.070(2) -0.0036(16)
F4 0.112(3) 0.246(6) 0.201(5) -0.162(5) 0.035(3) -0.040(3)
F5 0.150(4) 0.094(3) 0.304(7) 0.044(3) -0.081(4) -0.062(3)
F6 0.114(3) 0.188(4) 0.211(4) -0.130(4) -0.102(3) 0.043(3)
F7 0.0837(18) 0.101(2) 0.098(2) -0.0401(17) 0.0141(15) -0.0090(15)
F8 0.140(3) 0.113(3) 0.140(3) -0.007(2) -0.017(2) -0.071(2)
F9 0.102(2) 0.108(2) 0.098(2) -0.0234(17) -0.0558(17) 0.0071(17)
F10 0.138(3) 0.310(7) 0.081(2) -0.060(3) -0.003(2) 0.112(4)
F11 0.169(3) 0.086(2) 0.214(4) -0.077(2) -0.131(3) 0.027(2)
F12 0.141(3) 0.118(2) 0.094(2) -0.0362(18) -0.055(2) 0.060(2)

loop_
_atom_type_symbol
_atom_type_description
_atom_type_scat_dispersion_real
_atom_type_scat_dispersion_imag
_atom_type_scat_source
C C 0.0033 0.0016 'International Tables Vol C Tables 4.2.6.8 and 6.1.1.4'
H H 0.0000 0.0000 'International Tables Vol C Tables 4.2.6.8 and 6.1.1.4'
N N 0.0061 0.0033 'International Tables Vol C Tables 4.2.6.8 and 6.1.1.4'
O O 0.0106 0.0060 'International Tables Vol C Tables 4.2.6.8 and 6.1.1.4'
F F 0.0171 0.0103 'International Tables Vol C Tables 4.2.6.8 and 6.1.1.4'
P P 0.1023 0.0942 'International Tables Vol C Tables 4.2.6.8 and 6.1.1.4'
Zn Zn 0.2839 1.4301 'International Tables Vol C Tables 4.2.6.8 and 6.1.1.4'

loop_
_geom_angle_atom_site_label_1
_geom_angle_atom_site_label_2
_geom_angle_atom_site_label_3
_geom_angle
N3 Zn1 N2 93.61(10)
N3 Zn1 N6 166.01(10)
N2 Zn1 N6 96.22(9)
N3 Zn1 N5 96.19(10)
N2 Zn1 N5 167.51(9)
N6 Zn1 N5 75.59(9)
N3 Zn1 N4 76.33(10)
N2 Zn1 N4 93.03(9)
N6 Zn1 N4 93.19(10)
N5 Zn1 N4 96.78(10)
N3 Zn1 N1 105.47(10)
N2 Zn1 N1 74.90(9)
N6 Zn1 N1 86.74(10)
N5 Zn1 N1 94.98(9)
N4 Zn1 N1 167.84(9)
C5 N1 C1 116.7(3)
C5 N1 Zn1 113.05(19)
C1 N1 Zn1 125.1(2)
C10 N2 C6 117.5(2)
C10 N2 Zn1 125.0(2)
C6 N2 Zn1 117.33(19)
C13 N3 C17 118.2(3)
C13 N3 Zn1 124.6(2)
C17 N3 Zn1 117.1(2)
C18 N4 C22 117.6(3)
C18 N4 Zn1 114.97(19)
C22 N4 Zn1 126.0(2)
C29 N5 C25 117.5(3)
C29 N5 Zn1 116.45(19)
C25 N5 Zn1 125.7(2)
C34 N6 C30 117.9(3)
C34 N6 Zn1 125.4(2)
C30 N6 Zn1 116.61(19)
C3 O1 C11 118.9(3)
C8 O2 C12 117.5(3)
C15 O3 C23 118.2(3)
C20 O4 C24 118.8(3)
C27 O5 C35 118.3(3)
C32 O6 C36 117.7(3)
N1 C1 C2 124.5(3)
N1 C1 H1 117.8
C2 C1 H1 117.8
C1 C2 C3 118.3(3)
C1 C2 H2 120.9
C3 C2 H2 120.9
O1 C3 C2 126.1(3)
O1 C3 C4 116.1(3)
C2 C3 C4 117.8(3)
C5 C4 C3 119.9(3)
C5 C4 H4 120.0
C3 C4 H4 120.0
N1 C5 C4 122.7(3)
N1 C5 C6 115.2(3)
C4 C5 C6 122.1(3)
N2 C6 C7 122.3(3)
N2 C6 C5 114.9(2)
C7 C6 C5 122.9(3)
C6 C7 C8 119.3(3)
C6 C7 H7 120.3
C8 C7 H7 120.3
O2 C8 C7 117.4(3)
O2 C8 C9 123.9(3)
C7 C8 C9 118.6(3)
C10 C9 C8 118.4(3)
C10 C9 H9 120.8
C8 C9 H9 120.8
N2 C10 C9 123.9(3)
N2 C10 H10 118.1
C9 C10 H10 118.1
O1 C11 H11A 109.5
O1 C11 H11B 109.5
H11A C11 H11B 109.5
O1 C11 H11C 109.5
H11A C11 H11C 109.5
H11B C11 H11C 109.5
O2 C12 H12A 109.5
O2 C12 H12B 109.5
H12A C12 H12B 109.5
O2 C12 H12C 109.5
H12A C12 H12C 109.5
H12B C12 H12C 109.5
N3 C13 C14 123.6(3)
N3 C13 H13 118.2
C14 C13 H13 118.2
C13 C14 C15 118.5(3)
C13 C14 H14 120.8
C15 C14 H14 120.8
O3 C15 C14 124.9(3)
O3 C15 C16 116.4(3)
C14 C15 C16 118.7(3)
C17 C16 C15 119.1(3)
C17 C16 H16 120.5
C15 C16 H16 120.5
N3 C17 C16 121.9(3)
N3 C17 C18 115.4(3)
C16 C17 C18 122.7(3)
N4 C18 C19 122.9(3)
N4 C18 C17 114.9(2)
C19 C18 C17 122.2(3)
C18 C19 C20 118.4(3)
C18 C19 H19 120.8
C20 C19 H19 120.8
O4 C20 C21 116.3(3)
O4 C20 C19 125.1(3)
C21 C20 C19 118.6(3)
C22 C21 C20 119.0(3)
C22 C21 H21 120.5
C20 C21 H21 120.5
N4 C22 C21 123.4(3)
N4 C22 H22 118.3
C21 C22 H22 118.3
O3 C23 H23A 109.5
O3 C23 H23B 109.5
H23A C23 H23B 109.5
O3 C23 H23C 109.5
H23A C23 H23C 109.5
H23B C23 H23C 109.5
O4 C24 H24A 109.5
O4 C24 H24B 109.5
H24A C24 H24B 109.5
O4 C24 H24C 109.5
H24A C24 H24C 109.5
H24B C24 H24C 109.5
N5 C25 C26 123.3(3)
N5 C25 H25 118.4
C26 C25 H25 118.4
C25 C26 C27 118.9(3)
C25 C26 H26 120.6
C27 C26 H26 120.6
O5 C27 C26 116.7(3)
O5 C27 C28 124.5(3)
C26 C27 C28 118.8(3)
C29 C28 C27 118.6(3)
C29 C28 H28 120.7
C27 C28 H28 120.7
N5 C29 C28 122.9(3)
N5 C29 C30 115.6(2)
C28 C29 C30 121.5(3)
N6 C30 C31 121.8(3)
N6 C30 C29 115.4(2)
C31 C30 C29 122.8(2)
C30 C31 C32 119.7(3)
C30 C31 H31 120.2
C32 C31 H31 120.2
O6 C32 C33 125.7(3)
O6 C32 C31 115.7(3)
C33 C32 C31 118.6(3)
C32 C33 C34 117.9(3)
C32 C33 H33 121.0
C34 C33 H33 121.0
N6 C34 C33 124.0(3)
N6 C34 H34 118.0
C33 C34 H34 118.0
O5 C35 H35A 109.5
O5 C35 H35B 109.5
H35A C35 H35B 109.5
O5 C35 H35C 109.5
H35A C35 H35C 109.5
H35B C35 H35C 109.5
O6 C36 H36A 109.5
O6 C36 H36B 109.5
H36A C36 H36B 109.5
O6 C36 H36C 109.5
H36A C36 H36C 109.5
H36B C36 H36C 109.5
F1 P1 F4 177.3(3)
F1 P1 F5 95.0(4)
F4 P1 F5 87.5(3)
F1 P1 F6 88.8(2)
F4 P1 F6 92.4(2)
F5 P1 F6 87.2(3)
F1 P1 F2 86.6(4)
F4 P1 F2 90.9(3)
F5 P1 F2 178.1(3)
F6 P1 F2 93.8(3)
F1 P1 F3 90.6(2)
F4 P1 F3 88.3(2)
F5 P1 F3 92.2(2)
F6 P1 F3 179.0(3)
F2 P1 F3 86.80(19)
F10 P2 F11 91.6(3)
F10 P2 F7 178.4(3)
F11 P2 F7 90.0(2)
F10 P2 F9 89.4(2)
F11 P2 F9 88.96(18)
F7 P2 F9 90.75(18)
F10 P2 F12 90.4(2)
F11 P2 F12 90.6(2)
F7 P2 F12 89.43(18)
F9 P2 F12 179.6(2)
F10 P2 F8 91.5(3)
F11 P2 F8 176.7(2)
F7 P2 F8 86.91(19)
F9 P2 F8 90.0(2)
F12 P2 F8 90.4(2)

loop_
_geom_bond_atom_site_label_1
_geom_bond_atom_site_label_2
_geom_bond_distance
Zn1 N3 2.137(3)
Zn1 N2 2.176(2)
Zn1 N6 2.184(3)
Zn1 N5 2.190(3)
Zn1 N4 2.204(3)
Zn1 N1 2.251(3)
N1 C5 1.360(4)
N1 C1 1.362(4)
N2 C10 1.361(4)
N2 C6 1.363(4)
N3 C13 1.355(4)
N3 C17 1.365(4)
N4 C18 1.358(4)
N4 C22 1.359(4)
N5 C29 1.349(4)
N5 C25 1.368(4)
N6 C34 1.354(4)
N6 C30 1.354(4)
O1 C3 1.353(4)
O1 C11 1.456(4)
O2 C8 1.357(4)
O2 C12 1.449(4)
O3 C15 1.354(4)
O3 C23 1.459(5)
O4 C20 1.359(4)
O4 C24 1.445(5)
O5 C27 1.360(4)
O5 C35 1.451(5)
O6 C32 1.360(4)
O6 C36 1.452(4)
C1 C2 1.395(5)
C1 H1 0.9300
C2 C3 1.407(5)
C2 H2 0.9300
C3 C4 1.413(4)
C4 C5 1.395(4)
C4 H4 0.9300
C5 C6 1.509(4)
C6 C7 1.387(4)
C7 C8 1.404(4)
C7 H7 0.9300
C8 C9 1.407(5)
C9 C10 1.375(4)
C9 H9 0.9300
C10 H10 0.9300
C11 H11A 0.9600
C11 H11B 0.9600
C11 H11C 0.9600
C12 H12A 0.9600
C12 H12B 0.9600
C12 H12C 0.9600
C13 C14 1.386(5)
C13 H13 0.9300
C14 C15 1.397(5)
C14 H14 0.9300
C15 C16 1.422(5)
C16 C17 1.391(4)
C16 H16 0.9300
C17 C18 1.518(4)
C18 C19 1.400(4)
C19 C20 1.411(4)
C19 H19 0.9300
C20 C21 1.401(5)
C21 C22 1.381(5)
C21 H21 0.9300
C22 H22 0.9300
C23 H23A 0.9600
C23 H23B 0.9600
C23 H23C 0.9600
C24 H24A 0.9600
C24 H24B 0.9600
C24 H24C 0.9600
C25 C26 1.383(5)
C25 H25 0.9300
C26 C27 1.393(5)
C26 H26 0.9300
C27 C28 1.409(4)
C28 C29 1.399(4)
C28 H28 0.9300
C29 C30 1.514(4)
C30 C31 1.384(4)
C31 C32 1.419(4)
C31 H31 0.9300
C32 C33 1.384(4)
C33 C34 1.393(5)
C33 H33 0.9300
C34 H34 0.9300
C35 H35A 0.9600
C35 H35B 0.9600
C35 H35C 0.9600
C36 H36A 0.9600
C36 H36B 0.9600
C36 H36C 0.9600
P1 F1 1.537(4)
P1 F4 1.539(3)
P1 F5 1.552(4)
P1 F6 1.567(3)
P1 F2 1.576(4)
P1 F3 1.592(3)
P2 F10 1.570(3)
P2 F11 1.590(3)
P2 F7 1.594(3)
P2 F9 1.601(3)
P2 F12 1.602(3)
P2 F8 1.606(4)
